data_2018862
loop_
_publ_author_name
'Saito, Y.'
'Ohba, S.'
'Ishihara, M.'
'Okamura, Y.'

_publ_section_title
;
 Structure of tetrapotassium trisilver heptanitrite and potassium silver
 dinitrite hemihydrate
;
_journal_name_full 'Acta Crystallographica C (39,1983-)'
_journal_page_first 353
_journal_page_last 356
_journal_volume 45
_journal_year 1989
_chemical_formula_sum 'Ag3 K4 N7 O14'
_chemical_name_systematic 'K4 Ag3 (N O2)7'
_space_group_IT_number 62
_symmetry_space_group_name_Hall '-P 2ac 2n'
_symmetry_space_group_name_H-M 'P n m a'
_cell_angle_alpha 90
_cell_angle_beta 90
_cell_angle_gamma 90
_cell_formula_units_Z 4
_cell_length_a 11.37
_cell_length_b 11.01
_cell_length_c 14.091
_cell_volume 1763.964
_citation_journal_id_ASTM ACSCEE
_cod_data_source_file silver3-x_51.cif
_cod_data_source_block Ag3K4N7O14
_cod_database_code 2018862

loop_
_symmetry_equiv_pos_as_xyz
x,y,z
-x+1/2,-y,z+1/2
x+1/2,-y+1/2,-z+1/2
-x,y+1/2,-z
-x,-y,-z
x-1/2,y,-z-1/2
-x-1/2,y-1/2,z-1/2
x,-y-1/2,z

loop_
_atom_site_label
_atom_site_type_symbol
_atom_site_fract_x
_atom_site_fract_y
_atom_site_fract_z
_atom_site_occupancy
_atom_site_U_iso_or_equiv
N7 N+3 0.05 0.25 0.27 0.3 0.0
N1 N+3 0.15 0.25 0.265 0.7 0.0
Ag4 Ag+1 0.3334 0.75 0.0971 0.5 0.0
N3 N+3 0.4573 0.25 0.0217 1 0.0
O2 O-2 0.1335 0.1539 -0.0389 1 0.0
Ag1 Ag+1 0.3217 0.75 0.2979 0.5 0.0
N2 N+3 0.1315 0.25 0.0096 1 0.0
O7 O-2 0.3546 0.5248 0.2604 1 0.0
O3 O-2 0.504 0.1546 -0.0029 1 0.0
O5 O-2 0.3551 0.1547 0.4674 1 0.0
K1 K+1 0.1655 0.5045 0.4188 1 0.0
K2 K+1 0.0475 0.0119 0.1225 1 0.0
N8 N+3 0.16 0.75 0.27 0.2 0.0
O6 O-2 0.2951 0.5268 0.1213 1 0.0
O1 O-2 0.1004 0.1544 0.2739 1 0.0
N4 N+3 0.06 0.75 0.25 0.8 0.0
N6 N+3 0.332 0.4736 0.1863 1 0.0
Ag2 Ag+1 0.3723 0.75 0.2938 0.5 0.0
Ag3 Ag+1 0.2995 0.75 0.0917 0.5 0.0
N9 N+3 0.31 0.25 0.48 0.2 0.0
Ag5 Ag+1 0.3588 0.25 0.1982 1 0.0
O4 O-2 0.1047 0.6551 0.2701 1 0.0
N5 N+3 0.38 0.25 0.43 0.8 0.0
